data_2204130
loop_
_publ_author_name
'Kania-Korwel, Izabela'
'Parkin, Sean'
'Robertson, Larry W.'
'Lehmler, Hans-Joachim'

_publ_section_title
;
 2,4,5-Trichlorobiphenyl
;
_journal_issue 9
_journal_name_full 'Acta Crystallographica Section E'
_journal_page_first o1652
_journal_page_last o1653
_journal_paper_doi 10.1107/S1600536804020975
_journal_volume 60
_journal_year 2004
_chemical_formula_iupac 'C12 H7 Cl3'
_chemical_formula_moiety 'C12 H7 Cl3'
_chemical_formula_sum 'C12 H7 Cl3'
_chemical_formula_weight 257.53
_chemical_name_systematic
;
2,4,5-Trichlorobiphenyl
;
_space_group_IT_number 2
_symmetry_cell_setting triclinic
_symmetry_space_group_name_Hall '-P 1'
_symmetry_space_group_name_H-M 'P -1'
_atom_sites_solution_hydrogens geom
_atom_sites_solution_primary direct
_atom_sites_solution_secondary difmap
_audit_creation_method SHELXL-97
_cell_angle_alpha 109.8409(10)
_cell_angle_beta 92.9891(9)
_cell_angle_gamma 99.2004(10)
_cell_formula_units_Z 2
_cell_length_a 3.85010(10)
_cell_length_b 11.4482(3)
_cell_length_c 13.0504(3)
_cell_measurement_reflns_used 2350
_cell_measurement_temperature 90.0(2)
_cell_measurement_theta_max 27.48
_cell_measurement_theta_min 1.00
_cell_volume 530.59(2)
_computing_cell_refinement 'SCALEPACK (Otwinowski & Minor, 1997)'
_computing_data_collection 'COLLECT (Nonius, 1998)'
_computing_data_reduction 'DENZO-SMN (Otwinowski & Minor, 1997)'
_computing_molecular_graphics 'XP in Siemens SHELXTL (Sheldrick, 1994)'
_computing_publication_material
;
SHELX97-2 (Sheldrick, 1997) and local programs
;
_computing_structure_refinement 'SHELXL97 (Sheldrick, 1997)'
_computing_structure_solution 'SHELXS97 (Sheldrick, 1997)'
_diffrn_ambient_temperature 90.0(2)
_diffrn_detector_area_resol_mean 18
_diffrn_measured_fraction_theta_full 0.998
_diffrn_measured_fraction_theta_max 0.998
_diffrn_measurement_device_type 'Nonius KappaCCD'
_diffrn_measurement_method '\w scans at fixed \c = 55\%'
_diffrn_radiation_monochromator graphite
_diffrn_radiation_source 'fine-focus sealed tube'
_diffrn_radiation_type MoK\a
_diffrn_radiation_wavelength 0.71073
_diffrn_reflns_av_R_equivalents 0.0177
_diffrn_reflns_av_sigmaI/netI 0.0297
_diffrn_reflns_limit_h_max 4
_diffrn_reflns_limit_h_min -4
_diffrn_reflns_limit_k_max 14
_diffrn_reflns_limit_k_min -14
_diffrn_reflns_limit_l_max 16
_diffrn_reflns_limit_l_min -16
_diffrn_reflns_number 4668
_diffrn_reflns_theta_full 27.40
_diffrn_reflns_theta_max 27.40
_diffrn_reflns_theta_min 1.67
_diffrn_standards_decay_% <1
_exptl_absorpt_coefficient_mu 0.820
_exptl_absorpt_correction_T_max 0.9225
_exptl_absorpt_correction_T_min 0.8274
_exptl_absorpt_correction_type multi-scan
_exptl_absorpt_process_details '(SCALEPACK; Otwinowski & Minor, 1997)'
_exptl_crystal_colour colourless
_exptl_crystal_density_diffrn 1.612
_exptl_crystal_density_method 'not measured'
_exptl_crystal_description block
_exptl_crystal_F_000 260
_exptl_crystal_size_max 0.24
_exptl_crystal_size_mid 0.15
_exptl_crystal_size_min 0.10
_refine_diff_density_max 0.356
_refine_diff_density_min -0.232
_refine_ls_extinction_method none
_refine_ls_goodness_of_fit_ref 1.074
_refine_ls_hydrogen_treatment constr
_refine_ls_matrix_type full
_refine_ls_number_parameters 136
_refine_ls_number_reflns 2383
_refine_ls_number_restraints 0
_refine_ls_restrained_S_all 1.074
_refine_ls_R_factor_all 0.0322
_refine_ls_R_factor_gt 0.0256
_refine_ls_shift/su_max 0.001
_refine_ls_shift/su_mean 0.000
_refine_ls_structure_factor_coef Fsqd
_refine_ls_weighting_details 'calc w = 1/[\s^2^(Fo^2^)+(0.0219P)^2^+0.2643P] where P = (Fo^2^+2Fc^2^)/3'
_refine_ls_weighting_scheme calc
_refine_ls_wR_factor_gt 0.0598
_refine_ls_wR_factor_ref 0.0629
_reflns_number_gt 2065
_reflns_number_total 2383
_reflns_threshold_expression I>2\s(I)
_cod_data_source_file bt6503.cif
_cod_data_source_block I
_cod_database_code 2204130
_cod_database_fobs_code 2204130

loop_
_symmetry_equiv_pos_as_xyz
'x, y, z'
'-x, -y, -z'

loop_
_atom_site_label
_atom_site_fract_x
_atom_site_fract_y
_atom_site_fract_z
_atom_site_U_iso_or_equiv
_atom_site_adp_type
_atom_site_calc_flag
_atom_site_refinement_flags
_atom_site_occupancy
_atom_site_type_symbol
Cl1 0.80966(9) 0.83122(3) 0.46829(3) 0.01575(10) Uani d . 1 Cl
Cl2 0.05951(10) 0.36169(3) 0.34530(3) 0.02002(11) Uani d . 1 Cl
Cl3 -0.13183(10) 0.36458(3) 0.10681(3) 0.01658(10) Uani d . 1 Cl
C1 0.4488(4) 0.71178(13) 0.26217(12) 0.0123(3) Uani d . 1 C
C2 0.5374(4) 0.70580(13) 0.36535(12) 0.0127(3) Uani d . 1 C
C3 0.4194(4) 0.59877(13) 0.39064(12) 0.0142(3) Uani d . 1 C
H3 0.4816 0.5978 0.4617 0.017 Uiso calc R 1 H
C4 0.2102(4) 0.49321(14) 0.31170(12) 0.0140(3) Uani d . 1 C
C5 0.1246(4) 0.49499(13) 0.20769(12) 0.0129(3) Uani d . 1 C
C6 0.2426(4) 0.60282(13) 0.18410(12) 0.0132(3) Uani d . 1 C
H6 0.1816 0.6029 0.1126 0.016 Uiso calc R 1 H
C1' 0.5523(4) 0.82519(13) 0.23063(12) 0.0117(3) Uani d . 1 C
C2' 0.5000(4) 0.94448(14) 0.29679(12) 0.0155(3) Uani d . 1 C
H2' 0.4152 0.9556 0.3659 0.019 Uiso calc R 1 H
C3' 0.5716(4) 1.04634(14) 0.26171(13) 0.0179(3) Uani d . 1 C
H3' 0.5352 1.1271 0.3070 0.021 Uiso calc R 1 H
C4' 0.6960(4) 1.03155(15) 0.16099(13) 0.0190(3) Uani d . 1 C
H4' 0.7458 1.1019 0.1375 0.023 Uiso calc R 1 H
C5' 0.7473(4) 0.91324(15) 0.09469(13) 0.0181(3) Uani d . 1 C
H5' 0.8314 0.9024 0.0255 0.022 Uiso calc R 1 H
C6' 0.6757(4) 0.81087(14) 0.12939(12) 0.0150(3) Uani d . 1 C
H6' 0.7112 0.7302 0.0837 0.018 Uiso calc R 1 H

loop_
_atom_site_aniso_label
_atom_site_aniso_U_11
_atom_site_aniso_U_22
_atom_site_aniso_U_33
_atom_site_aniso_U_12
_atom_site_aniso_U_13
_atom_site_aniso_U_23
Cl1 0.01671(18) 0.01394(18) 0.01285(17) -0.00007(13) -0.00104(13) 0.00169(13)
Cl2 0.0240(2) 0.01614(19) 0.0200(2) -0.00256(15) -0.00216(15) 0.01001(15)
Cl3 0.01878(19) 0.01301(18) 0.01416(18) -0.00050(13) -0.00160(13) 0.00205(14)
C1 0.0106(7) 0.0133(7) 0.0137(7) 0.0046(5) 0.0035(5) 0.0042(6)
C2 0.0106(7) 0.0122(7) 0.0125(7) 0.0026(5) 0.0014(5) 0.0004(6)
C3 0.0136(7) 0.0168(7) 0.0127(7) 0.0043(6) 0.0016(5) 0.0053(6)
C4 0.0139(7) 0.0128(7) 0.0168(7) 0.0028(6) 0.0023(6) 0.0069(6)
C5 0.0112(7) 0.0111(7) 0.0136(7) 0.0025(5) 0.0006(5) 0.0008(6)
C6 0.0132(7) 0.0149(7) 0.0115(7) 0.0044(6) 0.0018(5) 0.0038(6)
C1' 0.0102(7) 0.0114(7) 0.0132(7) 0.0016(5) -0.0010(5) 0.0044(6)
C2' 0.0137(7) 0.0157(7) 0.0160(7) 0.0021(6) 0.0026(6) 0.0045(6)
C3' 0.0173(8) 0.0136(7) 0.0212(8) 0.0025(6) 0.0005(6) 0.0047(6)
C4' 0.0178(8) 0.0180(8) 0.0230(8) -0.0004(6) 0.0001(6) 0.0116(6)
C5' 0.0163(8) 0.0226(8) 0.0160(7) 0.0010(6) 0.0013(6) 0.0091(6)
C6' 0.0135(7) 0.0152(7) 0.0150(7) 0.0025(6) 0.0003(6) 0.0037(6)

loop_
_atom_type_symbol
_atom_type_description
_atom_type_scat_dispersion_real
_atom_type_scat_dispersion_imag
_atom_type_scat_source
C C 0.0033 0.0016 'International Tables Vol C Tables 4.2.6.8 and 6.1.1.4'
H H 0.0000 0.0000 'International Tables Vol C Tables 4.2.6.8 and 6.1.1.4'
Cl Cl 0.1484 0.1585 'International Tables Vol C Tables 4.2.6.8 and 6.1.1.4'

loop_
_geom_angle_atom_site_label_1
_geom_angle_atom_site_label_2
_geom_angle_atom_site_label_3
_geom_angle
C2 C1 C6 116.63(13)
C2 C1 C1' 124.99(13)
C6 C1 C1' 118.37(13)
C3 C2 C1 121.98(13)
C3 C2 Cl1 116.30(11)
C1 C2 Cl1 121.70(11)
C4 C3 C2 119.77(13)
C4 C3 H3 120.1
C2 C3 H3 120.1
C5 C4 C3 119.67(13)
C5 C4 Cl2 121.18(11)
C3 C4 Cl2 119.15(11)
C6 C5 C4 119.78(13)
C6 C5 Cl3 119.26(11)
C4 C5 Cl3 120.95(11)
C5 C6 C1 122.13(13)
C5 C6 H6 118.9
C1 C6 H6 118.9
C6' C1' C2' 118.97(13)
C6' C1' C1 119.65(13)
C2' C1' C1 121.15(13)
C3' C2' C1' 120.13(14)
C3' C2' H2' 119.9
C1' C2' H2' 119.9
C2' C3' C4' 120.60(14)
C2' C3' H3' 119.7
C4' C3' H3' 119.7
C3' C4' C5' 119.56(14)
C3' C4' H4' 120.2
C5' C4' H4' 120.2
C6' C5' C4' 120.07(14)
C6' C5' H5' 120.0
C4' C5' H5' 120.0
C5' C6' C1' 120.66(14)
C5' C6' H6' 119.7
C1' C6' H6' 119.7

loop_
_geom_bond_atom_site_label_1
_geom_bond_atom_site_label_2
_geom_bond_distance
Cl1 C2 1.7399(14)
Cl2 C4 1.7295(15)
Cl3 C5 1.7309(14)
C1 C2 1.399(2)
C1 C6 1.400(2)
C1 C1' 1.4928(19)
C2 C3 1.389(2)
C3 C4 1.388(2)
C3 H3 0.9500
C4 C5 1.388(2)
C5 C6 1.385(2)
C6 H6 0.9500
C1' C6' 1.393(2)
C1' C2' 1.399(2)
C2' C3' 1.385(2)
C2' H2' 0.9500
C3' C4' 1.388(2)
C3' H3' 0.9500
C4' C5' 1.389(2)
C4' H4' 0.9500
C5' C6' 1.387(2)
C5' H5' 0.9500
C6' H6' 0.9500

loop_
_geom_torsion_atom_site_label_1
_geom_torsion_atom_site_label_2
_geom_torsion_atom_site_label_3
_geom_torsion_atom_site_label_4
_geom_torsion
C6 C1 C2 C3 -1.8(2)
C1' C1 C2 C3 177.18(14)
C6 C1 C2 Cl1 176.89(11)
C1' C1 C2 Cl1 -4.2(2)
C1 C2 C3 C4 0.7(2)
Cl1 C2 C3 C4 -178.00(11)
C2 C3 C4 C5 0.8(2)
C2 C3 C4 Cl2 -178.94(11)
C3 C4 C5 C6 -1.3(2)
Cl2 C4 C5 C6 178.51(11)
C3 C4 C5 Cl3 179.33(11)
Cl2 C4 C5 Cl3 -0.89(19)
C4 C5 C6 C1 0.2(2)
Cl3 C5 C6 C1 179.57(11)
C2 C1 C6 C5 1.3(2)
C1' C1 C6 C5 -177.70(13)
C2 C1 C1' C6' 136.37(15)
C6 C1 C1' C6' -44.69(19)
C2 C1 C1' C2' -49.1(2)
C6 C1 C1' C2' 129.87(15)
C6' C1' C2' C3' -0.2(2)
C1 C1' C2' C3' -174.82(13)
C1' C2' C3' C4' -0.1(2)
C2' C3' C4' C5' 0.3(2)
C3' C4' C5' C6' -0.3(2)
C4' C5' C6' C1' 0.0(2)
C2' C1' C6' C5' 0.3(2)
C1 C1' C6' C5' 174.96(13)

loop_
_cod_related_entry_id
_cod_related_entry_database
_cod_related_entry_code
1 ChemSpider 25605
